data_2018437
loop_
_publ_author_name
'Ejsmont, Krzysztof'
'Kudelko, Agnieszka'
'Zieli\'nski, Wojciech'

_publ_section_title
;
 1-[(1-Ethoxypropylidene)amino]-2-ethyl-4-(4-hydroxybenzyl)imidazol-5(4<i>H</i>)-one
;
_journal_coeditor_code SK3431
_journal_issue 3
_journal_name_full 'Acta Crystallographica Section C'
_journal_page_first o141
_journal_page_last o143
_journal_paper_doi 10.1107/S0108270112007597
_journal_volume 68
_journal_year 2012
_chemical_formula_iupac 'C17 H23 N3 O3'
_chemical_formula_moiety 'C17 H23 N3 O3'
_chemical_formula_sum 'C17 H23 N3 O3'
_chemical_formula_weight 317.38
_chemical_melting_point_lt 447
_chemical_name_systematic
;
1-[(1-Ethoxypropylidene)amino]-2-ethyl-4-(4-hydroxybenzyl)imidazol-
5(4<i>H</i>)-one
;
_space_group_IT_number 14
_symmetry_cell_setting monoclinic
_symmetry_space_group_name_Hall '-P 2ybc'
_symmetry_space_group_name_H-M 'P 1 21/c 1'
_atom_sites_solution_hydrogens geom
_atom_sites_solution_primary direct
_atom_sites_solution_secondary difmap
_audit_creation_method SHELXL97
_cell_angle_alpha 90.00
_cell_angle_beta 97.210(2)
_cell_angle_gamma 90.00
_cell_formula_units_Z 4
_cell_length_a 7.9622(2)
_cell_length_b 14.3492(4)
_cell_length_c 14.6469(4)
_cell_measurement_reflns_used 10140
_cell_measurement_temperature 100.00(10)
_cell_measurement_theta_max 25.00
_cell_measurement_theta_min 2.84
_cell_volume 1660.19(8)
_computing_cell_refinement 'CrysAlisRED (Oxford Diffraction, 2008)'
_computing_data_collection 'CrysAlisCCD (Oxford Diffraction, 2008)'
_computing_data_reduction 'CrysAlisRED (Oxford Diffraction, 2008)'
_computing_molecular_graphics 'SHELXTL (Sheldrick, 2008)'
_computing_publication_material 'SHELXL97 (Sheldrick, 2008)'
_computing_structure_refinement 'SHELXL97 (Sheldrick, 2008)'
_computing_structure_solution 'SHELXS97 (Sheldrick, 2008)'
_diffrn_ambient_temperature 100.00(10)
_diffrn_measured_fraction_theta_full 0.994
_diffrn_measured_fraction_theta_max 0.994
_diffrn_measurement_device_type 'Oxford Xcalibur CCD area-detector'
_diffrn_measurement_method \w
_diffrn_radiation_monochromator graphite
_diffrn_radiation_source 'fine-focus sealed tube'
_diffrn_radiation_type MoK\a
_diffrn_radiation_wavelength 0.71073
_diffrn_reflns_av_R_equivalents 0.0338
_diffrn_reflns_av_sigmaI/netI 0.0410
_diffrn_reflns_limit_h_max 9
_diffrn_reflns_limit_h_min -10
_diffrn_reflns_limit_k_max 13
_diffrn_reflns_limit_k_min -18
_diffrn_reflns_limit_l_max 18
_diffrn_reflns_limit_l_min -18
_diffrn_reflns_number 12349
_diffrn_reflns_theta_full 27.50
_diffrn_reflns_theta_max 27.50
_diffrn_reflns_theta_min 2.84
_exptl_absorpt_coefficient_mu 0.088
_exptl_absorpt_correction_type none
_exptl_crystal_colour colourless
_exptl_crystal_density_diffrn 1.270
_exptl_crystal_density_method 'not measured'
_exptl_crystal_description plate
_exptl_crystal_F_000 680
_exptl_crystal_size_max 0.22
_exptl_crystal_size_mid 0.18
_exptl_crystal_size_min 0.15
_refine_diff_density_max 0.249
_refine_diff_density_min -0.210
_refine_ls_extinction_method none
_refine_ls_goodness_of_fit_ref 0.922
_refine_ls_hydrogen_treatment mixed
_refine_ls_matrix_type full
_refine_ls_number_parameters 211
_refine_ls_number_reflns 3799
_refine_ls_number_restraints 0
_refine_ls_restrained_S_all 0.922
_refine_ls_R_factor_all 0.0502
_refine_ls_R_factor_gt 0.0347
_refine_ls_shift/su_max 0.000
_refine_ls_shift/su_mean 0.000
_refine_ls_structure_factor_coef Fsqd
_refine_ls_weighting_details 'calc w = 1/[\s^2^(Fo^2^)+(0.0524P)^2^+0.0000P] where P=(Fo^2^+2Fc^2^)/3'
_refine_ls_weighting_scheme calc
_refine_ls_wR_factor_gt 0.0824
_refine_ls_wR_factor_ref 0.0854
_reflns_number_gt 2771
_reflns_number_total 3799
_reflns_threshold_expression I>2\s(I)
_cod_data_source_file sk3431.cif
_cod_data_source_block I
_cod_original_sg_symbol_H-M 'P 21/c'
_cod_database_code 2018437
_cod_database_fobs_code 2018437

loop_
_symmetry_equiv_pos_as_xyz
'x, y, z'
'-x, y+1/2, -z+1/2'
'-x, -y, -z'
'x, -y-1/2, z-1/2'

loop_
_atom_site_type_symbol
_atom_site_label
_atom_site_fract_x
_atom_site_fract_y
_atom_site_fract_z
_atom_site_U_iso_or_equiv
_atom_site_adp_type
_atom_site_calc_flag
_atom_site_refinement_flags
_atom_site_occupancy
_atom_site_symmetry_multiplicity
N N1 0.38117(11) 0.44037(6) 0.11372(6) 0.0166(2) Uani d . 1 1
C C2 0.36439(14) 0.34599(8) 0.09057(7) 0.0168(2) Uani d . 1 1
N N3 0.50095(11) 0.30916(6) 0.06994(6) 0.0182(2) Uani d . 1 1
C C4 0.63060(14) 0.38256(8) 0.07730(8) 0.0187(2) Uani d . 1 1
H H4 0.6696 0.3914 0.0171 0.022 Uiso calc R 1 1
C C5 0.54151(14) 0.47026(8) 0.10292(7) 0.0177(2) Uani d . 1 1
O O6 0.59424(10) 0.54957(5) 0.11310(5) 0.02224(19) Uani d . 1 1
N N7 0.24214(11) 0.49972(6) 0.12151(6) 0.0173(2) Uani d . 1 1
C C8 0.23909(13) 0.53122(7) 0.20361(7) 0.0162(2) Uani d . 1 1
C C9 0.35258(14) 0.51017(8) 0.29025(7) 0.0204(3) Uani d . 1 1
H H9A 0.3975 0.5681 0.3174 0.025 Uiso calc R 1 1
H H9B 0.4472 0.4729 0.2756 0.025 Uiso calc R 1 1
C C10 0.26185(17) 0.45828(9) 0.35996(9) 0.0311(3) Uani d . 1 1
H H10A 0.3394 0.4466 0.4144 0.047 Uiso calc R 1 1
H H10B 0.2196 0.4001 0.3340 0.047 Uiso calc R 1 1
H H10C 0.1692 0.4953 0.3755 0.047 Uiso calc R 1 1
O O11 0.11561(9) 0.59036(5) 0.21772(5) 0.01852(18) Uani d . 1 1
C C12 0.00326(14) 0.62247(8) 0.13803(8) 0.0195(3) Uani d . 1 1
H H12A -0.0616 0.5708 0.1091 0.023 Uiso calc R 1 1
H H12B 0.0680 0.6504 0.0932 0.023 Uiso calc R 1 1
C C13 -0.11232(15) 0.69319(8) 0.17237(9) 0.0247(3) Uani d . 1 1
H H13A -0.1889 0.7165 0.1217 0.037 Uiso calc R 1 1
H H13B -0.0465 0.7438 0.2009 0.037 Uiso calc R 1 1
H H13C -0.1756 0.6646 0.2165 0.037 Uiso calc R 1 1
C C14 0.19997(14) 0.29842(8) 0.09544(8) 0.0205(3) Uani d . 1 1
H H14A 0.1143 0.3275 0.0517 0.025 Uiso calc R 1 1
H H14B 0.1673 0.3076 0.1564 0.025 Uiso calc R 1 1
C C15 0.20288(17) 0.19463(9) 0.07556(9) 0.0300(3) Uani d . 1 1
H H15A 0.0932 0.1686 0.0801 0.045 Uiso calc R 1 1
H H15B 0.2855 0.1649 0.1194 0.045 Uiso calc R 1 1
H H15C 0.2318 0.1848 0.0146 0.045 Uiso calc R 1 1
C C16 0.78280(14) 0.35753(8) 0.14815(8) 0.0201(3) Uani d . 1 1
H H16A 0.8253 0.2969 0.1328 0.024 Uiso calc R 1 1
H H16B 0.8721 0.4027 0.1437 0.024 Uiso calc R 1 1
C C17 0.74311(13) 0.35520(8) 0.24614(8) 0.0178(2) Uani d . 1 1
C C18 0.65116(14) 0.28209(8) 0.27849(8) 0.0189(2) Uani d . 1 1
H H18 0.6145 0.2336 0.2388 0.023 Uiso calc R 1 1
C C19 0.61311(14) 0.28002(8) 0.36816(8) 0.0198(3) Uani d . 1 1
H H19 0.5506 0.2309 0.3880 0.024 Uiso calc R 1 1
C C20 0.66871(15) 0.35175(8) 0.42864(8) 0.0208(3) Uani d . 1 1
C C21 0.76147(15) 0.42469(8) 0.39765(8) 0.0231(3) Uani d . 1 1
H H21 0.7997 0.4727 0.4375 0.028 Uiso calc R 1 1
C C22 0.79714(14) 0.42603(8) 0.30756(8) 0.0213(3) Uani d . 1 1
H H22 0.8587 0.4755 0.2877 0.026 Uiso calc R 1 1
O O23 0.63477(12) 0.35437(6) 0.51734(6) 0.0288(2) Uani d . 1 1
H H23 0.5797(18) 0.3038(11) 0.5304(10) 0.043 Uiso d . 1 1

loop_
_atom_site_aniso_label
_atom_site_aniso_U_11
_atom_site_aniso_U_22
_atom_site_aniso_U_33
_atom_site_aniso_U_12
_atom_site_aniso_U_13
_atom_site_aniso_U_23
N1 0.0163(5) 0.0166(5) 0.0173(5) 0.0032(4) 0.0038(4) -0.0007(4)
C2 0.0220(6) 0.0179(6) 0.0105(5) 0.0023(4) 0.0017(4) 0.0004(4)
N3 0.0210(5) 0.0201(5) 0.0141(5) 0.0024(4) 0.0043(4) 0.0003(4)
C4 0.0206(6) 0.0209(6) 0.0157(6) 0.0024(5) 0.0073(4) 0.0015(5)
C5 0.0201(6) 0.0222(6) 0.0109(5) 0.0026(5) 0.0025(4) 0.0031(4)
O6 0.0235(4) 0.0191(4) 0.0244(4) -0.0007(3) 0.0037(3) 0.0023(3)
N7 0.0167(5) 0.0173(5) 0.0184(5) 0.0040(4) 0.0040(4) -0.0007(4)
C8 0.0165(6) 0.0149(5) 0.0179(6) -0.0004(4) 0.0051(4) 0.0018(4)
C9 0.0209(6) 0.0242(6) 0.0165(6) 0.0035(5) 0.0035(4) -0.0008(5)
C10 0.0389(8) 0.0317(7) 0.0216(7) -0.0075(6) -0.0003(5) 0.0078(6)
O11 0.0193(4) 0.0198(4) 0.0167(4) 0.0055(3) 0.0035(3) -0.0008(3)
C12 0.0195(6) 0.0193(6) 0.0196(6) 0.0023(5) 0.0020(5) 0.0013(5)
C13 0.0218(6) 0.0215(6) 0.0302(7) 0.0041(5) 0.0011(5) -0.0038(5)
C14 0.0216(6) 0.0218(6) 0.0186(6) 0.0006(5) 0.0043(4) -0.0014(5)
C15 0.0341(7) 0.0232(7) 0.0337(7) -0.0056(5) 0.0091(6) -0.0056(5)
C16 0.0158(6) 0.0224(6) 0.0230(6) 0.0035(5) 0.0062(4) 0.0031(5)
C17 0.0150(5) 0.0198(6) 0.0186(6) 0.0045(4) 0.0021(4) 0.0040(5)
C18 0.0205(6) 0.0164(6) 0.0193(6) 0.0019(4) 0.0007(4) -0.0001(5)
C19 0.0225(6) 0.0160(6) 0.0209(6) -0.0028(4) 0.0022(5) 0.0043(5)
C20 0.0261(6) 0.0201(6) 0.0160(6) -0.0006(5) 0.0023(5) 0.0032(5)
C21 0.0299(7) 0.0193(6) 0.0195(6) -0.0058(5) 0.0007(5) -0.0002(5)
C22 0.0188(6) 0.0208(6) 0.0239(6) -0.0033(5) 0.0020(4) 0.0062(5)
O23 0.0474(6) 0.0233(5) 0.0170(4) -0.0124(4) 0.0088(4) -0.0006(4)

loop_
_atom_type_symbol
_atom_type_description
_atom_type_scat_dispersion_real
_atom_type_scat_dispersion_imag
_atom_type_scat_source
C C 0.0033 0.0016 'International Tables Vol C Tables 4.2.6.8 and 6.1.1.4'
H H 0.0000 0.0000 'International Tables Vol C Tables 4.2.6.8 and 6.1.1.4'
N N 0.0061 0.0033 'International Tables Vol C Tables 4.2.6.8 and 6.1.1.4'
O O 0.0106 0.0060 'International Tables Vol C Tables 4.2.6.8 and 6.1.1.4'

loop_
_geom_angle_atom_site_label_1
_geom_angle_atom_site_label_2
_geom_angle_atom_site_label_3
_geom_angle
_geom_angle_publ_flag
C5 N1 C2 109.64(9) y
C5 N1 N7 124.73(9) y
C2 N1 N7 123.47(9) y
N3 C2 N1 113.54(10) y
N3 C2 C14 127.00(10) y
N1 C2 C14 119.42(9) y
C2 N3 C4 107.27(9) y
N3 C4 C5 105.50(9) y
N3 C4 C16 111.69(9) y
C5 C4 C16 112.41(9) y
N3 C4 H4 109.0 ?
C5 C4 H4 109.0 ?
C16 C4 H4 109.0 ?
O6 C5 N1 126.11(10) ?
O6 C5 C4 130.00(10) ?
N1 C5 C4 103.88(9) ?
C8 N7 N1 113.19(9) ?
N7 C8 O11 117.94(10) ?
N7 C8 C9 129.96(10) ?
O11 C8 C9 112.09(9) ?
C8 C9 C10 112.49(10) ?
C8 C9 H9A 109.1 ?
C10 C9 H9A 109.1 ?
C8 C9 H9B 109.1 ?
C10 C9 H9B 109.1 ?
H9A C9 H9B 107.8 ?
C9 C10 H10A 109.5 ?
C9 C10 H10B 109.5 ?
H10A C10 H10B 109.5 ?
C9 C10 H10C 109.5 ?
H10A C10 H10C 109.5 ?
H10B C10 H10C 109.5 ?
C8 O11 C12 117.93(8) ?
O11 C12 C13 106.68(9) ?
O11 C12 H12A 110.4 ?
C13 C12 H12A 110.4 ?
O11 C12 H12B 110.4 ?
C13 C12 H12B 110.4 ?
H12A C12 H12B 108.6 ?
C12 C13 H13A 109.5 ?
C12 C13 H13B 109.5 ?
H13A C13 H13B 109.5 ?
C12 C13 H13C 109.5 ?
H13A C13 H13C 109.5 ?
H13B C13 H13C 109.5 ?
C2 C14 C15 113.99(10) ?
C2 C14 H14A 108.8 ?
C15 C14 H14A 108.8 ?
C2 C14 H14B 108.8 ?
C15 C14 H14B 108.8 ?
H14A C14 H14B 107.6 ?
C14 C15 H15A 109.5 ?
C14 C15 H15B 109.5 ?
H15A C15 H15B 109.5 ?
C14 C15 H15C 109.5 ?
H15A C15 H15C 109.5 ?
H15B C15 H15C 109.5 ?
C17 C16 C4 113.98(9) ?
C17 C16 H16A 108.8 ?
C4 C16 H16A 108.8 ?
C17 C16 H16B 108.8 ?
C4 C16 H16B 108.8 ?
H16A C16 H16B 107.7 ?
C22 C17 C18 117.58(10) ?
C22 C17 C16 121.01(10) ?
C18 C17 C16 121.41(10) ?
C19 C18 C17 121.64(11) ?
C19 C18 H18 119.2 ?
C17 C18 H18 119.2 ?
C18 C19 C20 119.82(10) ?
C18 C19 H19 120.1 ?
C20 C19 H19 120.1 ?
O23 C20 C21 117.94(10) ?
O23 C20 C19 122.84(10) ?
C21 C20 C19 119.22(10) ?
C22 C21 C20 120.18(11) ?
C22 C21 H21 119.9 ?
C20 C21 H21 119.9 ?
C21 C22 C17 121.55(11) ?
C21 C22 H22 119.2 ?
C17 C22 H22 119.2 ?
C20 O23 H23 110.4(10) ?

loop_
_geom_bond_atom_site_label_1
_geom_bond_atom_site_label_2
_geom_bond_distance
_geom_bond_publ_flag
N1 C5 1.3746(14) y
N1 C2 1.3984(14) y
N1 N7 1.4127(12) y
C2 N3 1.2788(13) y
C2 C14 1.4860(16) y
N3 C4 1.4692(14) y
C4 C5 1.5147(15) y
C4 C16 1.5358(15) y
C4 H4 0.9800 ?
C5 O6 1.2158(13) ?
N7 C8 1.2878(14) y
C8 O11 1.3343(13) ?
C8 C9 1.4935(15) ?
C9 C10 1.5179(16) ?
C9 H9A 0.9700 ?
C9 H9B 0.9700 ?
C10 H10A 0.9600 ?
C10 H10B 0.9600 ?
C10 H10C 0.9600 ?
O11 C12 1.4536(13) ?
C12 C13 1.4986(15) ?
C12 H12A 0.9700 ?
C12 H12B 0.9700 ?
C13 H13A 0.9600 ?
C13 H13B 0.9600 ?
C13 H13C 0.9600 ?
C14 C15 1.5181(17) ?
C14 H14A 0.9700 ?
C14 H14B 0.9700 ?
C15 H15A 0.9600 ?
C15 H15B 0.9600 ?
C15 H15C 0.9600 ?
C16 C17 1.5082(15) y
C16 H16A 0.9700 ?
C16 H16B 0.9700 ?
C17 C22 1.3893(16) ?
C17 C18 1.3957(15) ?
C18 C19 1.3848(15) ?
C18 H18 0.9300 ?
C19 C20 1.3934(16) ?
C19 H19 0.9300 ?
C20 O23 1.3603(14) ?
C20 C21 1.3897(16) ?
C21 C22 1.3842(16) ?
C21 H21 0.9300 ?
C22 H22 0.9300 ?
O23 H23 0.881(16) ?

loop_
_geom_hbond_atom_site_label_D
_geom_hbond_atom_site_label_H
_geom_hbond_atom_site_label_A
_geom_hbond_site_symmetry_A
_geom_hbond_distance_DH
_geom_hbond_distance_HA
_geom_hbond_distance_DA
_geom_hbond_angle_DHA
O23 H23 N3 4_566 0.881(16) 1.857(16) 2.7279(13) 169.5(14)
C9 H9B N1 . 0.97 2.41 2.8086(14) 104

loop_
_geom_torsion_atom_site_label_1
_geom_torsion_atom_site_label_2
_geom_torsion_atom_site_label_3
_geom_torsion_atom_site_label_4
_geom_torsion
_geom_torsion_publ_flag
C5 N1 C2 N3 3.38(13) ?
N7 N1 C2 N3 167.34(9) ?
C5 N1 C2 C14 -178.99(9) ?
N7 N1 C2 C14 -15.04(15) ?
N1 C2 N3 C4 -0.68(12) ?
C14 C2 N3 C4 -178.09(10) ?
C2 N3 C4 C5 -1.97(11) ?
C2 N3 C4 C16 120.44(10) ?
C2 N1 C5 O6 176.28(11) ?
N7 N1 C5 O6 12.57(17) ?
C2 N1 C5 C4 -4.26(11) ?
N7 N1 C5 C4 -167.97(9) ?
N3 C4 C5 O6 -176.77(11) ?
C16 C4 C5 O6 61.29(15) ?
N3 C4 C5 N1 3.80(11) ?
C16 C4 C5 N1 -118.14(10) ?
C5 N1 N7 C8 -82.41(13) ?
C2 N1 N7 C8 116.06(11) ?
N1 N7 C8 O11 177.93(9) ?
N1 N7 C8 C9 -3.89(16) ?
N7 C8 C9 C10 -112.99(13) ?
O11 C8 C9 C10 65.27(13) ?
N7 C8 O11 C12 -6.07(14) ?
C9 C8 O11 C12 175.44(9) ?
C8 O11 C12 C13 -175.40(9) ?
N3 C2 C14 C15 1.66(17) ?
N1 C2 C14 C15 -175.62(10) ?
N3 C4 C16 C17 -67.46(12) y
C5 C4 C16 C17 50.90(13) y
C4 C16 C17 C22 -105.64(12) ?
C4 C16 C17 C18 74.40(13) ?
C22 C17 C18 C19 0.61(16) ?
C16 C17 C18 C19 -179.42(10) ?
C17 C18 C19 C20 -0.70(17) ?
C18 C19 C20 O23 179.51(10) ?
C18 C19 C20 C21 0.21(17) ?
O23 C20 C21 C22 -179.01(11) ?
C19 C20 C21 C22 0.33(18) ?
C20 C21 C22 C17 -0.41(18) ?
C18 C17 C22 C21 -0.06(16) ?
C16 C17 C22 C21 179.98(10) ?
